data_7130048
loop_
_publ_author_name
'Zhang, Bin'
'Li, Xiu-Yuan'
'Lu, Yu-Ke'
'Hou, Lei'
'Wang, Yao-Yu'
'Zhu, Zhonghua'

_publ_section_title
;
 C2H2 capture and separation in a MOF based on Ni6 trigonal-prismatic
 units
;
_journal_name_full 'Chemical Communications'
_journal_paper_doi 10.1039/D2CC01506D
_journal_year 2022
_chemical_formula_sum 'C8 H8 N Ni O6'
_chemical_formula_weight 272.86
_space_group_crystal_system trigonal
_space_group_IT_number 163
_space_group_name_Hall '-P 3 2c'
_space_group_name_H-M_alt 'P -3 1 c'
_atom_sites_solution_hydrogens mixed
_audit_creation_method SHELXL-2014/7
_audit_update_record
;
2022-01-13 deposited with the CCDC.	2022-04-20 downloaded from the CCDC.
;
_cell_angle_alpha 90
_cell_angle_beta 90
_cell_angle_gamma 120
_cell_formula_units_Z 12
_cell_length_a 18.104(4)
_cell_length_b 18.104(4)
_cell_length_c 17.218(4)
_cell_measurement_reflns_used 1623
_cell_measurement_temperature 296(2)
_cell_measurement_theta_max 21.33
_cell_measurement_theta_min 2.60
_cell_volume 4887.2(19)
_computing_structure_refinement 'SHELXL-2014/7 (Sheldrick, 2014)'
_diffrn_ambient_temperature 296(2)
_diffrn_measured_fraction_theta_full 0.999
_diffrn_measured_fraction_theta_max 0.997
_diffrn_measurement_device_type 'Bruker APEX II CCD'
_diffrn_radiation_type MoK\a
_diffrn_radiation_wavelength 0.71073
_diffrn_reflns_av_R_equivalents 0.1148
_diffrn_reflns_av_unetI/netI 0.0870
_diffrn_reflns_Laue_measured_fraction_full 0.999
_diffrn_reflns_Laue_measured_fraction_max 0.997
_diffrn_reflns_limit_h_max 15
_diffrn_reflns_limit_h_min -23
_diffrn_reflns_limit_k_max 24
_diffrn_reflns_limit_k_min -18
_diffrn_reflns_limit_l_max 22
_diffrn_reflns_limit_l_min -21
_diffrn_reflns_number 24347
_diffrn_reflns_point_group_measured_fraction_full 0.999
_diffrn_reflns_point_group_measured_fraction_max 0.997
_diffrn_reflns_theta_full 25.242
_diffrn_reflns_theta_max 28.308
_diffrn_reflns_theta_min 1.299
_exptl_absorpt_coefficient_mu 1.199
_exptl_absorpt_correction_type multi-scan
_exptl_absorpt_process_details sadabs
_exptl_crystal_colour green
_exptl_crystal_density_diffrn 1.113
_exptl_crystal_description block
_exptl_crystal_F_000 1668
_exptl_crystal_size_max 0.140
_exptl_crystal_size_mid 0.130
_exptl_crystal_size_min 0.100
_exptl_transmission_factor_max 0.7457
_exptl_transmission_factor_min 0.6318
_refine_diff_density_max 0.801
_refine_diff_density_min -0.691
_refine_diff_density_rms 0.085
_refine_ls_extinction_method none
_refine_ls_goodness_of_fit_ref 0.927
_refine_ls_hydrogen_treatment constr
_refine_ls_matrix_type full
_refine_ls_number_parameters 155
_refine_ls_number_reflns 4054
_refine_ls_number_restraints 6
_refine_ls_restrained_S_all 0.934
_refine_ls_R_factor_all 0.0830
_refine_ls_R_factor_gt 0.0450
_refine_ls_shift/su_max 0.001
_refine_ls_shift/su_mean 0.000
_refine_ls_structure_factor_coef Fsqd
_refine_ls_weighting_details 'w=1/[\s^2^(Fo^2^)+(0.0486P)^2^] where P=(Fo^2^+2Fc^2^)/3'
_refine_ls_weighting_scheme calc
_refine_ls_wR_factor_gt 0.0972
_refine_ls_wR_factor_ref 0.1107
_reflns_Friedel_coverage 0.000
_reflns_number_gt 2534
_reflns_number_total 4054
_reflns_threshold_expression 'I > 2\s(I)'
_cod_data_source_file d2cc01506d2.cif
_cod_data_source_block 1_sq
_cod_original_cell_volume 4887(3)
_cod_database_code 7130048
_shelx_shelxl_version_number 2014/7
_shelx_space_group_comment
;
The symmetry employed for this shelxl refinement is uniquely defined
by the following loop, which should always be used as a source of
symmetry information in preference to the above space-group names.
They are only intended as comments.
;
_shelx_estimated_absorpt_t_min 0.850
_shelx_estimated_absorpt_t_max 0.890

loop_
_space_group_symop_operation_xyz
'x, y, z'
'-y, x-y, z'
'-x+y, -x, z'
'-y, -x, -z+1/2'
'-x+y, y, -z+1/2'
'x, x-y, -z+1/2'
'-x, -y, -z'
'y, -x+y, -z'
'x-y, x, -z'
'y, x, z-1/2'
'x-y, -y, z-1/2'
'-x, -x+y, z-1/2'

loop_
_atom_site_label
_atom_site_type_symbol
_atom_site_fract_x
_atom_site_fract_y
_atom_site_fract_z
_atom_site_U_iso_or_equiv
_atom_site_adp_type
_atom_site_occupancy
_atom_site_site_symmetry_order
_atom_site_calc_flag
_atom_site_refinement_flags_posn
_atom_site_refinement_flags_adp
_atom_site_refinement_flags_occupancy
_atom_site_disorder_assembly
_atom_site_disorder_group
Ni1 Ni 0.85508(2) 0.41084(2) 0.58318(2) 0.02192(13) Uani 1 1 d . . . . .
O1 O 0.74898(13) 0.29581(13) 0.56432(11) 0.0326(5) Uani 1 1 d . . . . .
O2 O 0.65082(12) 0.18284(12) 0.50050(11) 0.0283(5) Uani 1 1 d . . . . .
O3 O 1.03077(12) 0.48111(14) 0.40380(12) 0.0327(5) Uani 1 1 d . . . . .
O4 O 1.0451(3) 0.4096(3) 0.3074(3) 0.0460(17) Uani 0.530(5) 1 d . . P A 1
O4A O 1.0126(3) 0.4763(3) 0.2768(2) 0.047(2) Uani 0.470(5) 1 d . . P A 2
O1W O 0.79554(14) 0.43585(15) 0.67476(12) 0.0362(6) Uani 1 1 d . . . . .
H1WA H 0.8339 0.4720 0.7048 0.054 Uiso 1 1 d R U . . .
H1WB H 0.7654 0.4564 0.6580 0.054 Uiso 1 1 d R U . . .
O2W O 0.89170(15) 0.34799(15) 0.66369(13) 0.0483(7) Uani 1 1 d . . . . .
H2WA H 0.9398 0.3836 0.6829 0.072 Uiso 1 1 d R U . . .
H2WB H 0.8956 0.3087 0.6405 0.072 Uiso 1 1 d R U . . .
N1 N 0.90625(14) 0.36918(15) 0.49820(13) 0.0245(6) Uani 1 1 d . . . . .
H1A H 0.9584 0.4117 0.4872 0.029 Uiso 1 1 calc R U . . .
H1B H 0.9119 0.3268 0.5179 0.029 Uiso 1 1 calc R U . . .
C1 C 0.72147(18) 0.25118(18) 0.50317(16) 0.0221(6) Uani 1 1 d . . . . .
C2 C 0.77177(19) 0.28066(18) 0.42805(16) 0.0247(7) Uani 1 1 d . . . . .
C3 C 0.85975(18) 0.34019(19) 0.42697(16) 0.0249(7) Uani 1 1 d . . . . .
C4 C 0.90072(19) 0.3693(2) 0.35539(18) 0.0394(9) Uani 1 1 d . . . . .
C5 C 0.8564(2) 0.3353(2) 0.28734(18) 0.0446(10) Uani 1 1 d . . . . .
H5 H 0.8850 0.3542 0.2403 0.054 Uiso 1 1 calc R U . . .
C6 C 0.7701(2) 0.2734(2) 0.28678(17) 0.0343(8) Uani 1 1 d . . . . .
C7 C 0.7291(2) 0.2484(2) 0.35890(17) 0.0321(8) Uani 1 1 d . . . . .
H7 H 0.6710 0.2088 0.3602 0.038 Uiso 1 1 calc R U . . .
C8 C 0.9948(2) 0.4356(3) 0.3495(2) 0.0715(15) Uani 1 1 d . U . . .

loop_
_atom_site_aniso_label
_atom_site_aniso_U_11
_atom_site_aniso_U_22
_atom_site_aniso_U_33
_atom_site_aniso_U_23
_atom_site_aniso_U_13
_atom_site_aniso_U_12
Ni1 0.0192(2) 0.0287(2) 0.01203(19) -0.00091(15) -0.00184(15) 0.00755(17)
O1 0.0306(12) 0.0318(12) 0.0149(11) -0.0051(9) 0.0011(9) 0.0001(10)
O2 0.0269(12) 0.0259(11) 0.0170(11) -0.0016(9) 0.0037(9) 0.0019(10)
O3 0.0226(11) 0.0415(13) 0.0183(11) -0.0055(10) -0.0019(9) 0.0044(10)
O4 0.032(3) 0.056(3) 0.036(3) -0.014(2) 0.007(2) 0.011(2)
O4A 0.028(3) 0.063(4) 0.014(3) 0.004(2) 0.005(2) -0.004(2)
O1W 0.0380(13) 0.0595(16) 0.0184(11) -0.0025(11) -0.0043(10) 0.0298(12)
O2W 0.0631(17) 0.0494(16) 0.0341(14) 0.0004(12) -0.0166(13) 0.0296(14)
N1 0.0224(13) 0.0279(14) 0.0184(13) -0.0025(11) -0.0036(10) 0.0091(11)
C1 0.0245(16) 0.0248(16) 0.0136(14) 0.0012(12) -0.0001(12) 0.0098(14)
C2 0.0287(17) 0.0225(16) 0.0149(15) -0.0018(12) -0.0001(13) 0.0069(13)
C3 0.0243(16) 0.0292(17) 0.0154(15) -0.0039(13) 0.0009(12) 0.0090(14)
C4 0.0268(18) 0.040(2) 0.0170(16) -0.0117(14) 0.0020(13) -0.0089(15)
C5 0.041(2) 0.042(2) 0.0150(16) -0.0002(15) 0.0079(15) -0.0059(17)
C6 0.0347(19) 0.0320(18) 0.0152(16) -0.0025(14) -0.0017(14) 0.0010(15)
C7 0.0256(17) 0.0356(18) 0.0171(16) 0.0020(14) 0.0001(13) 0.0019(14)
C8 0.039(2) 0.083(3) 0.027(2) -0.029(2) 0.0167(17) -0.019(2)

loop_
_atom_type_symbol
_atom_type_description
_atom_type_scat_dispersion_real
_atom_type_scat_dispersion_imag
_atom_type_scat_source
C C 0.0033 0.0016 'International Tables Vol C Tables 4.2.6.8 and 6.1.1.4'
H H 0.0000 0.0000 'International Tables Vol C Tables 4.2.6.8 and 6.1.1.4'
N N 0.0061 0.0033 'International Tables Vol C Tables 4.2.6.8 and 6.1.1.4'
Ni Ni 0.3393 1.1124 'International Tables Vol C Tables 4.2.6.8 and 6.1.1.4'
O O 0.0106 0.0060 'International Tables Vol C Tables 4.2.6.8 and 6.1.1.4'

loop_
_geom_angle_atom_site_label_1
_geom_angle_atom_site_label_2
_geom_angle_atom_site_label_3
_geom_angle
_geom_angle_site_symmetry_1
_geom_angle_site_symmetry_3
_geom_angle_publ_flag
O3 Ni1 O1 172.75(9) 7_766 . ?
O3 Ni1 N1 90.21(9) 7_766 . ?
O1 Ni1 N1 83.06(9) . . ?
O3 Ni1 O2 91.53(9) 7_766 2_655 ?
O1 Ni1 O2 91.29(8) . 2_655 ?
N1 Ni1 O2 90.95(9) . 2_655 ?
O3 Ni1 O1W 95.47(9) 7_766 . ?
O1 Ni1 O1W 90.98(9) . . ?
N1 Ni1 O1W 172.14(9) . . ?
O2 Ni1 O1W 94.31(8) 2_655 . ?
O3 Ni1 O2W 90.24(9) 7_766 . ?
O1 Ni1 O2W 86.73(9) . . ?
N1 Ni1 O2W 87.07(10) . . ?
O2 Ni1 O2W 177.36(9) 2_655 . ?
O1W Ni1 O2W 87.48(9) . . ?
C1 O1 Ni1 130.89(19) . . ?
C1 O2 Ni1 124.65(18) . 3_665 ?
C8 O3 Ni1 133.7(2) . 7_766 ?
C8 O4A O4A 152.7(6) . 6 ?
Ni1 O1W H1WA 108.3 . . ?
Ni1 O1W H1WB 110.7 . . ?
H1WA O1W H1WB 109.1 . . ?
Ni1 O2W H2WA 109.1 . . ?
Ni1 O2W H2WB 108.9 . . ?
H2WA O2W H2WB 109.6 . . ?
C3 N1 Ni1 116.88(18) . . ?
C3 N1 H1A 108.1 . . ?
Ni1 N1 H1A 108.1 . . ?
C3 N1 H1B 108.1 . . ?
Ni1 N1 H1B 108.1 . . ?
H1A N1 H1B 107.3 . . ?
O2 C1 O1 122.6(3) . . ?
O2 C1 C2 116.8(2) . . ?
O1 C1 C2 120.6(3) . . ?
C7 C2 C3 119.5(3) . . ?
C7 C2 C1 118.4(3) . . ?
C3 C2 C1 122.1(3) . . ?
C4 C3 C2 118.9(3) . . ?
C4 C3 N1 120.9(3) . . ?
C2 C3 N1 120.2(2) . . ?
C5 C4 C3 120.0(3) . . ?
C5 C4 C8 117.9(3) . . ?
C3 C4 C8 122.1(3) . . ?
C4 C5 C6 122.2(3) . . ?
C4 C5 H5 118.9 . . ?
C6 C5 H5 118.9 . . ?
C5 C6 C7 117.0(3) . . ?
C5 C6 C6 120.9(3) . 4_665 ?
C7 C6 C6 121.8(3) . 4_665 ?
C2 C7 C6 122.2(3) . . ?
C2 C7 H7 118.9 . . ?
C6 C7 H7 118.9 . . ?
O3 C8 O4A 115.5(4) . . ?
O3 C8 O4 114.0(4) . . ?
O3 C8 C4 120.0(3) . . ?
O4A C8 C4 110.3(4) . . ?
O4 C8 C4 115.1(4) . . ?

loop_
_geom_bond_atom_site_label_1
_geom_bond_atom_site_label_2
_geom_bond_distance
_geom_bond_site_symmetry_2
_geom_bond_publ_flag
Ni1 O3 2.026(2) 7_766 ?
Ni1 O1 2.033(2) . ?
Ni1 N1 2.066(2) . ?
Ni1 O2 2.068(2) 2_655 ?
Ni1 O1W 2.083(2) . ?
Ni1 O2W 2.100(2) . ?
O1 C1 1.268(3) . ?
O2 C1 1.260(3) . ?
O2 Ni1 2.068(2) 3_665 ?
O3 C8 1.201(4) . ?
O3 Ni1 2.026(2) 7_766 ?
O4 C8 1.416(6) . ?
O4A C8 1.405(6) . ?
O4A O4A 1.425(10) 6 ?
O1W H1WA 0.8500 . ?
O1W H1WB 0.8500 . ?
O2W H2WA 0.8500 . ?
O2W H2WB 0.8500 . ?
N1 C3 1.431(3) . ?
N1 H1A 0.8900 . ?
N1 H1B 0.8900 . ?
C1 C2 1.517(4) . ?
C2 C7 1.380(4) . ?
C2 C3 1.408(4) . ?
C3 C4 1.398(4) . ?
C4 C5 1.379(4) . ?
C4 C8 1.519(4) . ?
C5 C6 1.395(4) . ?
C5 H5 0.9300 . ?
C6 C7 1.401(4) . ?
C6 C6 1.492(6) 4_665 ?
C7 H7 0.9300 . ?
